data_4516064
loop_
_publ_author_name
'Srisupap, Natta'
'Wised, Kritdikul'
'Tsutsumi, Ken'
'Nomura, Kotohiro'

_publ_section_title
;
 Synthesis of (Arylmido)niobium(V) Complexes Containing Ketimide,
 Phenoxide Ligands, and Some Reactions with Phenols and Alcohols.
;
_journal_issue 6
_journal_name_full 'ACS omega'
_journal_page_first 6166
_journal_page_last 6181
_journal_paper_doi 10.1021/acsomega.8b01065
_journal_volume 3
_journal_year 2018
_chemical_formula_moiety 'C45 H55 F15 N3 Nb O3'
_chemical_formula_sum 'C45 H55 F15 N3 Nb O3'
_chemical_formula_weight 1063.83
_space_group_crystal_system triclinic
_space_group_IT_number 2
_space_group_name_Hall '-P 1'
_space_group_name_H-M_alt 'P -1'
_atom_sites_solution_hydrogens geom
_atom_sites_solution_primary direct
_atom_sites_solution_secondary difmap
_cell_angle_alpha 86.879(3)
_cell_angle_beta 81.525(3)
_cell_angle_gamma 77.672(3)
_cell_formula_units_Z 2
_cell_length_a 11.3778(5)
_cell_length_b 12.9307(5)
_cell_length_c 18.9950(6)
_cell_measurement_reflns_used 12763
_cell_measurement_temperature 93
_cell_measurement_theta_max 30.44
_cell_measurement_theta_min 2.32
_cell_volume 2699.58(18)
_computing_cell_refinement 'CrysAlisPro 1.171.38.46 (Rigaku OD, 2015)'
_computing_data_collection 'CrysAlisPro 1.171.38.46 (Rigaku OD, 2015)'
_computing_data_reduction 'CrysAlisPro 1.171.38.46 (Rigaku OD, 2015)'
_computing_molecular_graphics 'CrystalStructure 4.2.5'
_computing_publication_material 'CrystalStructure 4.2.5 (Rigaku, 2017)'
_computing_structure_refinement 'SHELXL Version 2014/7 (Sheldrick, 2008)'
_computing_structure_solution 'SHELXT Version 2014/5 (Sheldrick, 2014)'
_diffrn_ambient_temperature 93
_diffrn_detector_area_resol_mean 5.811
_diffrn_measured_fraction_theta_full 0.962
_diffrn_measured_fraction_theta_max 0.935
_diffrn_measurement_device_type 'Rigaku XtaLAB P200'
_diffrn_measurement_method \w
_diffrn_radiation_type 'Mo K\a'
_diffrn_radiation_wavelength 0.71075
_diffrn_reflns_av_R_equivalents 0.0339
_diffrn_reflns_Laue_measured_fraction_full 0.962
_diffrn_reflns_Laue_measured_fraction_max 0.935
_diffrn_reflns_limit_h_max 11
_diffrn_reflns_limit_h_min -14
_diffrn_reflns_limit_k_max 15
_diffrn_reflns_limit_k_min -16
_diffrn_reflns_limit_l_max 24
_diffrn_reflns_limit_l_min -24
_diffrn_reflns_number 22400
_diffrn_reflns_point_group_measured_fraction_full 0.962
_diffrn_reflns_point_group_measured_fraction_max 0.935
_diffrn_reflns_theta_full 25.242
_diffrn_reflns_theta_max 27.499
_diffrn_reflns_theta_min 2.648
_diffrn_standards_number 0
_exptl_absorpt_coefficient_mu 0.312
_exptl_absorpt_correction_T_max 0.928
_exptl_absorpt_correction_T_min 0.760
_exptl_absorpt_correction_type multi-scan
_exptl_absorpt_process_details
;
CrysAlisPro 1.171.38.46 (Rigaku Oxford Diffraction, 2015)
Empirical absorption correction using spherical harmonics,
 implemented in SCALE3 ABSPACK scaling algorithm.
;
_exptl_crystal_colour orange
_exptl_crystal_density_diffrn 1.309
_exptl_crystal_density_method 'not measured'
_exptl_crystal_description block
_exptl_crystal_F_000 1092.00
_exptl_crystal_size_max 0.340
_exptl_crystal_size_mid 0.253
_exptl_crystal_size_min 0.238
_refine_diff_density_max 1.28
_refine_diff_density_min -1.27
_refine_ls_extinction_method none
_refine_ls_goodness_of_fit_ref 1.043
_refine_ls_hydrogen_treatment mixed
_refine_ls_number_parameters 652
_refine_ls_number_reflns 11596
_refine_ls_number_restraints 120
_refine_ls_R_factor_all 0.0723
_refine_ls_R_factor_gt 0.0643
_refine_ls_shift/su_max 0.032
_refine_ls_structure_factor_coef Fsqd
_refine_ls_weighting_details 'w = 1/[\s^2^(Fo^2^)+(0.0883P)^2^+11.0188P] where P=(Fo^2^+2Fc^2^)/3'
_refine_ls_weighting_scheme calc
_refine_ls_wR_factor_gt 0.1972
_refine_ls_wR_factor_ref 0.2013
_reflns_Friedel_coverage 0.000
_reflns_number_gt 9893
_reflns_number_total 11596
_reflns_threshold_expression F^2^>2.0\s(F^2^)
_cod_data_source_file ao8b01065_si_002.cif
_cod_data_source_block 7
_cod_database_code 4516064

loop_
_space_group_symop_id
_space_group_symop_operation_xyz
1 +X,+Y,+Z
2 -X,-Y,-Z

loop_
_atom_site_label
_atom_site_type_symbol
_atom_site_fract_x
_atom_site_fract_y
_atom_site_fract_z
_atom_site_U_iso_or_equiv
_atom_site_adp_type
_atom_site_occupancy
_atom_site_site_symmetry_order
_atom_site_calc_flag
_atom_site_refinement_flags_posn
_atom_site_refinement_flags_adp
_atom_site_refinement_flags_occupancy
_atom_site_disorder_assembly
_atom_site_disorder_group
C12 C 0.6740(9) 0.3394(8) 0.9225(4) 0.0409(18) Uani 0.735(14) 1 d . . P A 1
H12A H 0.639(6) 0.280(5) 0.896(3) 0.030(17) Uiso 0.735(14) 1 d . . P A 1
H12B H 0.755(6) 0.307(5) 0.938(3) 0.029(17) Uiso 0.735(14) 1 d . . P A 1
H12C H 0.620(7) 0.338(6) 0.971(4) 0.05(2) Uiso 0.735(14) 1 d . . P A 1
C13 C 0.5393(6) 0.4975(6) 0.8713(4) 0.042(2) Uani 0.735(14) 1 d . . P A 1
H13A H 0.5126 0.4520 0.8400 0.051 Uiso 0.735(14) 1 calc R U P A 1
H13B H 0.4859 0.5033 0.9170 0.051 Uiso 0.735(14) 1 calc R U P A 1
H13C H 0.5358 0.5680 0.8489 0.051 Uiso 0.735(14) 1 calc R U P A 1
C14 C 0.7088(12) 0.5210(10) 0.9320(4) 0.075(4) Uani 0.735(14) 1 d . . P A 1
H14A H 0.7108 0.5889 0.9067 0.090 Uiso 0.735(14) 1 calc R U P A 1
H14B H 0.6473 0.5322 0.9743 0.090 Uiso 0.735(14) 1 calc R U P A 1
H14C H 0.7886 0.4914 0.9464 0.090 Uiso 0.735(14) 1 calc R U P A 1
C12A C 0.626(3) 0.367(3) 0.9193(18) 0.060(9) Uani 0.265(14) 1 d . U P A 2
H12D H 0.6862 0.2995 0.9154 0.072 Uiso 0.265(14) 1 calc R U P A 2
H12E H 0.6011 0.3837 0.9696 0.072 Uiso 0.265(14) 1 calc R U P A 2
H12F H 0.5555 0.3599 0.8975 0.072 Uiso 0.265(14) 1 calc R U P A 2
C13A C 0.607(2) 0.557(2) 0.8819(12) 0.072(10) Uani 0.265(14) 1 d . . P A 2
H13D H 0.6582 0.6018 0.8551 0.086 Uiso 0.265(14) 1 calc R U P A 2
H13E H 0.5358 0.5585 0.8584 0.086 Uiso 0.265(14) 1 calc R U P A 2
H13F H 0.5814 0.5823 0.9304 0.086 Uiso 0.265(14) 1 calc R U P A 2
C14A C 0.7839(16) 0.4581(19) 0.9386(7) 0.045(5) Uani 0.265(14) 1 d . . P A 2
H14D H 0.8272 0.5134 0.9190 0.054 Uiso 0.265(14) 1 calc R U P A 2
H14E H 0.7425 0.4769 0.9866 0.054 Uiso 0.265(14) 1 calc R U P A 2
H14F H 0.8420 0.3905 0.9408 0.054 Uiso 0.265(14) 1 calc DR U P A 2
Nb1 Nb 0.60505(3) 0.28604(3) 0.71893(2) 0.02710(12) Uani 1 1 d D . . . .
F1 F 0.8874(3) 0.1173(2) 0.58205(15) 0.0396(6) Uani 1 1 d . . . . .
F2 F 1.0662(3) 0.1384(2) 0.47469(16) 0.0489(7) Uani 1 1 d . U . . .
F3 F 1.0742(2) 0.3317(2) 0.41165(14) 0.0419(7) Uani 1 1 d . U . . .
F4 F 0.8978(3) 0.5029(2) 0.45545(14) 0.0390(6) Uani 1 1 d . U . . .
F5 F 0.7183(2) 0.4826(2) 0.56250(14) 0.0393(6) Uani 1 1 d . U . . .
F6 F 0.2630(2) 0.4506(2) 0.68884(14) 0.0334(6) Uani 1 1 d . U . . .
F7 F 0.1209(2) 0.6433(2) 0.67403(15) 0.0419(7) Uani 1 1 d . U . . .
F8 F 0.2162(3) 0.8203(2) 0.66778(17) 0.0491(7) Uani 1 1 d . U . . .
F9 F 0.4549(3) 0.8017(2) 0.68216(15) 0.0405(6) Uani 1 1 d . U . . .
F10 F 0.5984(2) 0.6100(2) 0.69836(14) 0.0315(5) Uani 1 1 d . U . . .
F11 F 0.2773(2) 0.4059(2) 0.83333(14) 0.0446(7) Uani 1 1 d . U . . .
F12 F 0.1284(2) 0.3943(3) 0.95731(15) 0.0469(7) Uani 1 1 d . U . . .
F13 F 0.1951(3) 0.2450(3) 1.05854(17) 0.0628(10) Uani 1 1 d . U . . .
F14 F 0.4124(4) 0.1054(3) 1.03393(18) 0.0745(12) Uani 1 1 d . U . . .
F15 F 0.5619(3) 0.1143(2) 0.90982(16) 0.0507(8) Uani 1 1 d . U . . .
O1 O 0.7108(3) 0.2905(3) 0.62867(16) 0.0325(7) Uani 1 1 d . U . . .
O2 O 0.5053(3) 0.4299(2) 0.70281(16) 0.0283(6) Uani 1 1 d . U . . .
O3 O 0.4945(3) 0.2628(2) 0.80607(16) 0.0335(7) Uani 1 1 d . U . . .
N1 N 0.6990(3) 0.1427(3) 0.73511(18) 0.0267(7) Uani 1 1 d . . . . .
N2 N 0.7092(3) 0.3664(3) 0.77004(19) 0.0306(8) Uani 1 1 d . . . . .
N3 N 0.4688(3) 0.2327(3) 0.66375(18) 0.0281(7) Uani 1 1 d D . . . .
C1 C 0.7570(3) 0.0503(3) 0.7463(2) 0.0266(8) Uani 1 1 d . . . . .
C2 C 0.8722(4) 0.0342(4) 0.7833(3) 0.0368(10) Uani 1 1 d . . . . .
C3 C 0.8530(5) -0.0210(6) 0.8549(3) 0.0578(16) Uani 1 1 d . . . . .
H3A H 0.8199 -0.0837 0.8497 0.069 Uiso 1 1 calc R U . . .
H3B H 0.7959 0.0275 0.8880 0.069 Uiso 1 1 calc R U . . .
H3C H 0.9308 -0.0425 0.8734 0.069 Uiso 1 1 calc R U . . .
C4 C 0.9006(5) 0.1414(4) 0.7932(4) 0.0620(18) Uani 1 1 d . . . . .
H4A H 0.9131 0.1772 0.7467 0.074 Uiso 1 1 calc R U . . .
H4B H 0.8327 0.1845 0.8236 0.074 Uiso 1 1 calc R U . . .
H4C H 0.9745 0.1318 0.8157 0.074 Uiso 1 1 calc R U . . .
C5 C 0.9845(5) -0.0306(6) 0.7354(4) 0.0645(17) Uani 1 1 d . . . . .
H5A H 0.9961 0.0059 0.6892 0.077 Uiso 1 1 calc R U . . .
H5B H 1.0572 -0.0369 0.7587 0.077 Uiso 1 1 calc R U . . .
H5C H 0.9706 -0.1013 0.7285 0.077 Uiso 1 1 calc R U . . .
C6 C 0.7029(5) -0.0426(3) 0.7243(3) 0.0362(10) Uani 1 1 d . . . . .
C7 C 0.7861(8) -0.1523(5) 0.7167(4) 0.077(2) Uani 1 1 d . . . . .
H7A H 0.8568 -0.1488 0.6810 0.092 Uiso 1 1 calc R U . . .
H7B H 0.8133 -0.1763 0.7626 0.092 Uiso 1 1 calc R U . . .
H7C H 0.7415 -0.2023 0.7016 0.092 Uiso 1 1 calc R U . . .
C8 C 0.6601(5) -0.0168(4) 0.6508(3) 0.0460(12) Uani 1 1 d . . . . .
H8A H 0.7304 -0.0141 0.6147 0.055 Uiso 1 1 calc R U . . .
H8B H 0.6194 -0.0719 0.6390 0.055 Uiso 1 1 calc R U . . .
H8C H 0.6033 0.0519 0.6521 0.055 Uiso 1 1 calc R U . . .
C9 C 0.5921(7) -0.0464(6) 0.7796(3) 0.0649(19) Uani 1 1 d . . . . .
H9A H 0.5397 0.0244 0.7839 0.078 Uiso 1 1 calc R U . . .
H9B H 0.5469 -0.0960 0.7647 0.078 Uiso 1 1 calc R U . . .
H9C H 0.6186 -0.0700 0.8257 0.078 Uiso 1 1 calc R U . . .
C10 C 0.7494(4) 0.4242(4) 0.8090(2) 0.0286(8) Uani 1 1 d . . . . .
C11 C 0.6779(5) 0.4464(4) 0.8844(3) 0.0447(12) Uani 1 1 d . . . . .
C15 C 0.8655(4) 0.4642(4) 0.7791(3) 0.0391(11) Uani 1 1 d . . . . .
C16 C 0.9745(5) 0.4042(5) 0.8162(4) 0.073(2) Uani 1 1 d . . . . .
H16A H 1.0477 0.4304 0.7967 0.088 Uiso 1 1 calc R U . . .
H16B H 0.9565 0.4164 0.8675 0.088 Uiso 1 1 calc DR U . . .
H16C H 0.9880 0.3283 0.8078 0.088 Uiso 1 1 calc R U . . .
C17 C 0.8489(5) 0.5853(5) 0.7871(4) 0.0544(14) Uani 1 1 d . . . . .
H17A H 0.9161 0.6103 0.7576 0.065 Uiso 1 1 calc R U . . .
H17B H 0.8484 0.6008 0.8371 0.065 Uiso 1 1 calc R U . . .
H17C H 0.7718 0.6213 0.7716 0.065 Uiso 1 1 calc R U . . .
C18 C 0.8972(6) 0.4407(5) 0.6989(3) 0.0646(19) Uani 1 1 d . . . . .
H18A H 0.8331 0.4819 0.6734 0.077 Uiso 1 1 calc R U . . .
H18B H 0.9037 0.3650 0.6920 0.077 Uiso 1 1 calc R U . . .
H18C H 0.9747 0.4603 0.6805 0.077 Uiso 1 1 calc R U . . .
C19 C 0.4021(4) 0.2208(3) 0.6181(2) 0.0240(8) Uani 1 1 d . . . . .
C20 C 0.2892(4) 0.1718(4) 0.6431(3) 0.0386(10) Uani 1 1 d . . . . .
C21 C 0.3097(5) 0.0617(4) 0.6093(4) 0.0629(18) Uani 1 1 d . . . . .
H21A H 0.3853 0.0171 0.6216 0.076 Uiso 1 1 calc R U . . .
H21B H 0.2415 0.0279 0.6274 0.076 Uiso 1 1 calc R U . . .
H21C H 0.3152 0.0704 0.5574 0.076 Uiso 1 1 calc R U . . .
C22 C 0.1715(4) 0.2419(4) 0.6241(3) 0.0419(11) Uani 1 1 d . . . . .
H22A H 0.1785 0.2541 0.5725 0.050 Uiso 1 1 calc R U . . .
H22B H 0.1037 0.2066 0.6399 0.050 Uiso 1 1 calc R U . . .
H22C H 0.1568 0.3098 0.6478 0.050 Uiso 1 1 calc R U . . .
C23 C 0.2713(6) 0.1563(7) 0.7243(4) 0.088(3) Uani 1 1 d . U . . .
H23A H 0.3439 0.1097 0.7391 0.106 Uiso 1 1 calc DR U . . .
H23B H 0.2006 0.1242 0.7390 0.106 Uiso 1 1 calc R U . . .
H23C H 0.2579 0.2251 0.7468 0.106 Uiso 1 1 calc DR U . . .
C24 C 0.4435(4) 0.2498(3) 0.5392(2) 0.0296(9) Uani 1 1 d . . . . .
C25 C 0.3536(5) 0.2532(4) 0.4856(2) 0.0423(11) Uani 1 1 d . . . . .
H25A H 0.2786 0.3046 0.5009 0.051 Uiso 1 1 calc R U . . .
H25B H 0.3899 0.2742 0.4384 0.051 Uiso 1 1 calc R U . . .
H25C H 0.3351 0.1829 0.4834 0.051 Uiso 1 1 calc R U . . .
C26 C 0.5605(4) 0.1686(4) 0.5143(2) 0.0381(10) Uani 1 1 d . . . . .
H26A H 0.6187 0.1656 0.5479 0.046 Uiso 1 1 calc R U . . .
H26B H 0.5412 0.0987 0.5120 0.046 Uiso 1 1 calc R U . . .
H26C H 0.5960 0.1899 0.4670 0.046 Uiso 1 1 calc R U . . .
C27 C 0.4724(4) 0.3614(4) 0.5363(2) 0.0358(10) Uani 1 1 d . . . . .
H27A H 0.5297 0.3640 0.5696 0.043 Uiso 1 1 calc R U . . .
H27B H 0.5085 0.3774 0.4879 0.043 Uiso 1 1 calc R U . . .
H27C H 0.3972 0.4138 0.5495 0.043 Uiso 1 1 calc R U . . .
C28 C 0.7975(3) 0.2993(3) 0.5756(2) 0.0242(8) Uani 1 1 d . . . . .
C29 C 0.8874(4) 0.2135(3) 0.5506(2) 0.0271(8) Uani 1 1 d . . . . .
C30 C 0.9796(4) 0.2234(4) 0.4959(2) 0.0321(9) Uani 1 1 d . . . . .
C31 C 0.9838(4) 0.3209(4) 0.4637(2) 0.0307(9) Uani 1 1 d . . . . .
C32 C 0.8948(4) 0.4074(3) 0.4864(2) 0.0279(8) Uani 1 1 d . . . . .
C33 C 0.8037(4) 0.3967(3) 0.5407(2) 0.0268(8) Uani 1 1 d . . . . .
C34 C 0.4358(3) 0.5229(3) 0.69419(19) 0.0210(7) Uani 1 1 d . . . . .
C35 C 0.3125(3) 0.5365(3) 0.6873(2) 0.0241(8) Uani 1 1 d . . . . .
C36 C 0.2397(3) 0.6350(3) 0.6789(2) 0.0280(8) Uani 1 1 d . . . . .
C37 C 0.2871(4) 0.7244(3) 0.6764(2) 0.0313(9) Uani 1 1 d . . . . .
C38 C 0.4081(4) 0.7146(3) 0.6832(2) 0.0270(8) Uani 1 1 d . . . . .
C39 C 0.4805(3) 0.6163(3) 0.6918(2) 0.0237(7) Uani 1 1 d . . . . .
C40 C 0.4234(4) 0.2575(3) 0.8666(2) 0.0245(8) Uani 1 1 d . . . . .
C41 C 0.3108(4) 0.3287(3) 0.8818(2) 0.0271(8) Uani 1 1 d . . . . .
C42 C 0.2347(4) 0.3247(4) 0.9449(2) 0.0346(10) Uani 1 1 d . . . . .
C43 C 0.2685(5) 0.2485(4) 0.9963(2) 0.0418(11) Uani 1 1 d . . . . .
C44 C 0.3796(6) 0.1777(4) 0.9839(3) 0.0459(12) Uani 1 1 d . . . . .
C45 C 0.4539(4) 0.1825(3) 0.9202(2) 0.0334(9) Uani 1 1 d . . . . .
H1 H 0.4177(12) 0.228(2) 0.7016(3) 0.19(6) Uiso 1 1 d D . . . .

loop_
_atom_site_aniso_label
_atom_site_aniso_U_11
_atom_site_aniso_U_22
_atom_site_aniso_U_33
_atom_site_aniso_U_23
_atom_site_aniso_U_13
_atom_site_aniso_U_12
C12 0.046(5) 0.057(5) 0.024(3) 0.007(3) -0.009(3) -0.021(4)
C13 0.039(4) 0.038(4) 0.046(4) -0.014(3) 0.013(3) -0.010(3)
C14 0.105(9) 0.102(9) 0.038(4) -0.022(5) 0.009(5) -0.076(8)
C12A 0.060(9) 0.060(9) 0.060(9) -0.002(2) -0.008(2) -0.013(3)
C13A 0.048(13) 0.10(2) 0.045(12) -0.029(13) -0.006(10) 0.037(14)
C14A 0.054(13) 0.056(13) 0.026(9) -0.012(8) -0.007(8) -0.006(10)
Nb1 0.0337(2) 0.0175(2) 0.02332(19) 0.00539(13) 0.00531(14) 0.00190(13)
F1 0.0454(15) 0.0245(13) 0.0427(15) 0.0086(11) 0.0054(12) -0.0035(11)
F2 0.0461(16) 0.0397(16) 0.0479(17) -0.0010(13) 0.0141(13) 0.0060(13)
F3 0.0286(13) 0.0552(18) 0.0365(14) 0.0091(12) 0.0104(11) -0.0096(12)
F4 0.0435(15) 0.0337(15) 0.0382(14) 0.0153(11) 0.0005(11) -0.0127(12)
F5 0.0405(15) 0.0301(14) 0.0364(14) 0.0101(11) 0.0051(11) 0.0069(11)
F6 0.0334(13) 0.0293(13) 0.0422(14) 0.0015(10) -0.0066(11) -0.0169(11)
F7 0.0201(12) 0.0557(18) 0.0474(16) 0.0054(13) -0.0082(11) -0.0018(12)
F8 0.0430(16) 0.0267(14) 0.066(2) 0.0074(13) -0.0044(14) 0.0138(12)
F9 0.0515(16) 0.0201(13) 0.0523(16) 0.0015(11) -0.0059(13) -0.0146(11)
F10 0.0223(11) 0.0319(13) 0.0426(14) 0.0038(10) -0.0085(10) -0.0093(10)
F11 0.0321(14) 0.0605(19) 0.0308(13) 0.0116(12) -0.0026(11) 0.0088(13)
F12 0.0283(13) 0.071(2) 0.0374(15) -0.0073(14) 0.0048(11) -0.0056(13)
F13 0.072(2) 0.069(2) 0.0386(16) 0.0069(15) 0.0255(15) -0.0173(18)
F14 0.106(3) 0.054(2) 0.0444(18) 0.0269(16) 0.0135(19) 0.002(2)
F15 0.0580(19) 0.0335(15) 0.0473(17) 0.0128(12) 0.0037(14) 0.0086(13)
O1 0.0247(14) 0.0370(17) 0.0293(14) 0.0135(12) 0.0050(11) -0.0017(12)
O2 0.0290(14) 0.0181(14) 0.0358(15) 0.0038(11) -0.0056(12) -0.0006(11)
O3 0.0272(14) 0.0303(16) 0.0353(16) 0.0097(12) 0.0087(12) -0.0002(12)
N1 0.0256(16) 0.0203(17) 0.0327(18) 0.0061(13) 0.0003(13) -0.0060(13)
N2 0.0266(17) 0.0266(18) 0.0357(19) -0.0061(14) -0.0086(14) 0.0046(14)
N3 0.0336(18) 0.0224(17) 0.0262(17) 0.0006(13) -0.0087(14) 0.0015(14)
C1 0.0215(18) 0.0170(19) 0.037(2) 0.0068(15) 0.0023(15) -0.0009(14)
C2 0.027(2) 0.028(2) 0.054(3) 0.010(2) -0.0067(19) -0.0020(17)
C3 0.043(3) 0.081(4) 0.053(3) 0.019(3) -0.017(2) -0.020(3)
C4 0.044(3) 0.035(3) 0.114(6) 0.004(3) -0.036(3) -0.009(2)
C5 0.033(3) 0.073(4) 0.077(4) -0.004(3) -0.002(3) 0.008(3)
C6 0.049(3) 0.018(2) 0.042(2) 0.0049(17) -0.008(2) -0.0079(18)
C7 0.097(6) 0.038(3) 0.098(6) -0.008(3) -0.051(5) 0.007(3)
C8 0.056(3) 0.037(3) 0.044(3) 0.000(2) -0.004(2) -0.011(2)
C9 0.089(5) 0.076(5) 0.044(3) -0.004(3) 0.001(3) -0.056(4)
C10 0.0242(19) 0.035(2) 0.0274(19) 0.0034(16) -0.0034(15) -0.0088(17)
C11 0.059(3) 0.050(3) 0.028(2) -0.008(2) 0.006(2) -0.025(3)
C15 0.0198(19) 0.039(3) 0.056(3) 0.020(2) -0.0047(19) -0.0066(18)
C16 0.042(3) 0.057(4) 0.132(7) 0.039(4) -0.046(4) -0.022(3)
C17 0.043(3) 0.047(3) 0.076(4) 0.018(3) -0.009(3) -0.021(2)
C18 0.055(3) 0.059(4) 0.056(3) 0.022(3) 0.028(3) 0.012(3)
C19 0.0256(18) 0.0147(18) 0.0297(19) 0.0016(14) -0.0040(15) -0.0003(14)
C20 0.028(2) 0.038(3) 0.047(3) 0.013(2) -0.0016(19) -0.0074(19)
C21 0.039(3) 0.023(3) 0.125(6) 0.014(3) -0.009(3) -0.010(2)
C22 0.030(2) 0.036(3) 0.059(3) 0.000(2) -0.004(2) -0.0060(19)
C23 0.050(4) 0.141(7) 0.058(4) 0.051(4) 0.007(3) -0.010(4)
C24 0.034(2) 0.031(2) 0.0238(19) 0.0029(16) -0.0051(16) -0.0070(17)
C25 0.049(3) 0.053(3) 0.029(2) 0.001(2) -0.014(2) -0.015(2)
C26 0.037(2) 0.040(3) 0.033(2) -0.0004(19) 0.0014(18) -0.003(2)
C27 0.042(2) 0.031(2) 0.036(2) 0.0120(18) -0.0116(19) -0.0120(19)
C28 0.0198(17) 0.032(2) 0.0207(17) 0.0057(15) -0.0025(13) -0.0076(15)
C29 0.031(2) 0.023(2) 0.0278(19) 0.0041(15) -0.0015(16) -0.0091(16)
C30 0.026(2) 0.036(2) 0.031(2) -0.0017(17) 0.0015(16) -0.0023(17)
C31 0.0239(19) 0.044(3) 0.0246(19) 0.0047(17) 0.0025(15) -0.0124(18)
C32 0.031(2) 0.029(2) 0.0262(19) 0.0098(16) -0.0064(16) -0.0136(17)
C33 0.0251(19) 0.029(2) 0.0251(19) 0.0049(16) -0.0034(15) -0.0038(16)
C34 0.0209(17) 0.0186(18) 0.0224(17) 0.0019(13) -0.0017(13) -0.0033(14)
C35 0.0227(18) 0.024(2) 0.0270(19) 0.0003(15) -0.0024(14) -0.0097(15)
C36 0.0184(17) 0.035(2) 0.029(2) 0.0021(16) -0.0039(14) -0.0020(16)
C37 0.031(2) 0.022(2) 0.035(2) 0.0043(16) -0.0033(17) 0.0054(16)
C38 0.033(2) 0.0165(19) 0.031(2) 0.0018(15) -0.0015(16) -0.0072(15)
C39 0.0183(17) 0.026(2) 0.0270(18) 0.0009(15) -0.0024(14) -0.0054(14)
C40 0.0248(18) 0.0221(19) 0.0270(19) 0.0016(15) 0.0014(14) -0.0094(15)
C41 0.0248(19) 0.032(2) 0.0246(19) 0.0010(16) -0.0037(15) -0.0064(16)
C42 0.029(2) 0.047(3) 0.030(2) -0.0051(19) 0.0001(17) -0.0158(19)
C43 0.051(3) 0.044(3) 0.030(2) -0.001(2) 0.013(2) -0.021(2)
C44 0.072(4) 0.032(3) 0.032(2) 0.0131(19) 0.003(2) -0.016(2)
C45 0.039(2) 0.021(2) 0.036(2) 0.0029(17) 0.0021(18) -0.0031(17)

loop_
_atom_type_symbol
_atom_type_description
_atom_type_scat_dispersion_real
_atom_type_scat_dispersion_imag
_atom_type_scat_source
C C 0.0033 0.0016
;
International Tables for Crystallography
(Vol. C, Tables 4.2.6.8 and 6.1.1.4)
;
H H 0.0000 0.0000
;
International Tables for Crystallography
(Vol. C, Table 6.1.1.4)
;
F F 0.0171 0.0103
;
International Tables for Crystallography
(Vol. C, Tables 4.2.6.8 and 6.1.1.4)
;
N N 0.0061 0.0033
;
International Tables for Crystallography
(Vol. C, Tables 4.2.6.8 and 6.1.1.4)
;
Nb Nb -2.0727 0.6215
;
International Tables for Crystallography
(Vol. C, Tables 4.2.6.8 and 6.1.1.4)
;
O O 0.0106 0.0060
;
International Tables for Crystallography
(Vol. C, Tables 4.2.6.8 and 6.1.1.4)
;

loop_
_geom_angle_atom_site_label_1
_geom_angle_atom_site_label_2
_geom_angle_atom_site_label_3
_geom_angle
C11 C12 H12A 118(3)
C11 C12 H12B 110(4)
H12A C12 H12B 111(5)
C11 C12 H12C 119(5)
H12A C12 H12C 97(5)
H12B C12 H12C 100(6)
C11 C13 H13A 109.5
C11 C13 H13B 109.5
H13A C13 H13B 109.5
C11 C13 H13C 109.5
H13A C13 H13C 109.5
H13B C13 H13C 109.5
C11 C14 H14A 109.5
C11 C14 H14B 109.5
H14A C14 H14B 109.5
C11 C14 H14C 109.5
H14A C14 H14C 109.5
H14B C14 H14C 109.5
C11 C12A H12D 109.5
C11 C12A H12E 109.5
H12D C12A H12E 109.5
C11 C12A H12F 109.5
H12D C12A H12F 109.5
H12E C12A H12F 109.5
C11 C13A H13D 109.5
C11 C13A H13E 109.5
H13D C13A H13E 109.5
C11 C13A H13F 109.5
H13D C13A H13F 109.5
H13E C13A H13F 109.5
C11 C14A H14D 109.5
C11 C14A H14E 109.5
H14D C14A H14E 109.5
C11 C14A H14F 109.5
H14D C14A H14F 109.5
H14E C14A H14F 109.5
O1 Nb1 N1 87.80(13)
O1 Nb1 O3 172.10(14)
N1 Nb1 O3 87.28(13)
O1 Nb1 O2 93.11(12)
N1 Nb1 O2 178.35(13)
O3 Nb1 O2 91.66(12)
O1 Nb1 N2 91.66(14)
N1 Nb1 N2 96.51(14)
O3 Nb1 N2 95.04(14)
O2 Nb1 N2 84.84(13)
O1 Nb1 N3 90.48(13)
N1 Nb1 N3 95.04(13)
O3 Nb1 N3 83.79(14)
O2 Nb1 N3 83.59(12)
N2 Nb1 N3 168.32(13)
C28 O1 Nb1 168.3(3)
C34 O2 Nb1 177.3(3)
C40 O3 Nb1 173.3(3)
C1 N1 Nb1 178.7(3)
C10 N2 Nb1 167.1(3)
C19 N3 Nb1 163.0(3)
C19 N3 H1 98.0(5)
Nb1 N3 H1 95.9(3)
N1 C1 C2 119.5(4)
N1 C1 C6 116.6(4)
C2 C1 C6 123.8(4)
C3 C2 C4 109.5(5)
C3 C2 C1 110.7(4)
C4 C2 C1 109.0(4)
C3 C2 C5 110.2(5)
C4 C2 C5 106.8(5)
C1 C2 C5 110.7(4)
C2 C3 H3A 109.5
C2 C3 H3B 109.5
H3A C3 H3B 109.5
C2 C3 H3C 109.5
H3A C3 H3C 109.5
H3B C3 H3C 109.5
C2 C4 H4A 109.5
C2 C4 H4B 109.5
H4A C4 H4B 109.5
C2 C4 H4C 109.5
H4A C4 H4C 109.5
H4B C4 H4C 109.5
C2 C5 H5A 109.5
C2 C5 H5B 109.5
H5A C5 H5B 109.5
C2 C5 H5C 109.5
H5A C5 H5C 109.5
H5B C5 H5C 109.5
C9 C6 C7 110.3(5)
C9 C6 C8 108.5(5)
C7 C6 C8 104.7(4)
C9 C6 C1 105.6(4)
C7 C6 C1 118.0(5)
C8 C6 C1 109.5(4)
C6 C7 H7A 109.5
C6 C7 H7B 109.5
H7A C7 H7B 109.5
C6 C7 H7C 109.5
H7A C7 H7C 109.5
H7B C7 H7C 109.5
C6 C8 H8A 109.5
C6 C8 H8B 109.5
H8A C8 H8B 109.5
C6 C8 H8C 109.5
H8A C8 H8C 109.5
H8B C8 H8C 109.5
C6 C9 H9A 109.5
C6 C9 H9B 109.5
H9A C9 H9B 109.5
C6 C9 H9C 109.5
H9A C9 H9C 109.5
H9B C9 H9C 109.5
N2 C10 C15 118.5(4)
N2 C10 C11 116.4(4)
C15 C10 C11 125.1(4)
C12A C11 C13A 120.9(18)
C14 C11 C12 110.8(6)
C12A C11 C10 117.8(14)
C13A C11 C10 106.3(10)
C14 C11 C10 121.3(5)
C12 C11 C10 107.7(5)
C14 C11 C13 104.9(7)
C12 C11 C13 106.0(5)
C10 C11 C13 104.9(4)
C12A C11 C14A 101.7(16)
C13A C11 C14A 101.6(13)
C10 C11 C14A 106.1(5)
C10 C15 C18 109.1(4)
C10 C15 C17 112.0(4)
C18 C15 C17 107.6(4)
C10 C15 C16 110.3(4)
C18 C15 C16 107.5(5)
C17 C15 C16 110.2(5)
C15 C16 H16A 109.5
C15 C16 H16B 109.5
H16A C16 H16B 109.5
C15 C16 H16C 109.5
H16A C16 H16C 109.5
H16B C16 H16C 109.5
C15 C17 H17A 109.5
C15 C17 H17B 109.5
H17A C17 H17B 109.5
C15 C17 H17C 109.5
H17A C17 H17C 109.5
H17B C17 H17C 109.5
C15 C18 H18A 109.5
C15 C18 H18B 109.5
H18A C18 H18B 109.5
C15 C18 H18C 109.5
H18A C18 H18C 109.5
H18B C18 H18C 109.5
N3 C19 C20 118.6(4)
N3 C19 C24 117.5(4)
C20 C19 C24 123.8(4)
C22 C20 C23 106.4(4)
C22 C20 C21 109.9(4)
C23 C20 C21 108.2(5)
C22 C20 C19 112.8(4)
C23 C20 C19 110.6(4)
C21 C20 C19 108.9(4)
C20 C21 H21A 109.5
C20 C21 H21B 109.5
H21A C21 H21B 109.5
C20 C21 H21C 109.5
H21A C21 H21C 109.5
H21B C21 H21C 109.5
C20 C22 H22A 109.5
C20 C22 H22B 109.5
H22A C22 H22B 109.5
C20 C22 H22C 109.5
H22A C22 H22C 109.5
H22B C22 H22C 109.5
C20 C23 H23A 109.5
C20 C23 H23B 109.5
H23A C23 H23B 109.5
C20 C23 H23C 109.5
H23A C23 H23C 109.5
H23B C23 H23C 109.5
C25 C24 C26 108.6(4)
C25 C24 C27 105.9(4)
C26 C24 C27 109.3(4)
C25 C24 C19 117.8(4)
C26 C24 C19 106.9(3)
C27 C24 C19 108.3(3)
C24 C25 H25A 109.5
C24 C25 H25B 109.5
H25A C25 H25B 109.5
C24 C25 H25C 109.5
H25A C25 H25C 109.5
H25B C25 H25C 109.5
C24 C26 H26A 109.5
C24 C26 H26B 109.5
H26A C26 H26B 109.5
C24 C26 H26C 109.5
H26A C26 H26C 109.5
H26B C26 H26C 109.5
C24 C27 H27A 109.5
C24 C27 H27B 109.5
H27A C27 H27B 109.5
C24 C27 H27C 109.5
H27A C27 H27C 109.5
H27B C27 H27C 109.5
O1 C28 C29 122.6(4)
O1 C28 C33 121.5(4)
C29 C28 C33 115.9(4)
F1 C29 C30 118.5(4)
F1 C29 C28 119.1(4)
C30 C29 C28 122.4(4)
F2 C30 C31 119.8(4)
F2 C30 C29 120.2(4)
C31 C30 C29 119.9(4)
F3 C31 C30 120.4(4)
F3 C31 C32 120.6(4)
C30 C31 C32 119.1(4)
F4 C32 C33 119.8(4)
F4 C32 C31 119.6(4)
C33 C32 C31 120.6(4)
F5 C33 C32 119.5(4)
F5 C33 C28 118.4(3)
C32 C33 C28 122.1(4)
O2 C34 C35 122.8(3)
O2 C34 C39 121.7(3)
C35 C34 C39 115.5(3)
F6 C35 C36 118.6(3)
F6 C35 C34 119.1(3)
C36 C35 C34 122.3(4)
F7 C36 C37 120.0(4)
F7 C36 C35 119.6(4)
C37 C36 C35 120.4(4)
F8 C37 C36 120.3(4)
F8 C37 C38 120.5(4)
C36 C37 C38 119.2(4)
F9 C38 C39 119.9(4)
F9 C38 C37 119.8(4)
C39 C38 C37 120.3(4)
F10 C39 C38 118.6(3)
F10 C39 C34 119.2(3)
C38 C39 C34 122.3(3)
O3 C40 C45 122.7(4)
O3 C40 C41 121.6(4)
C45 C40 C41 115.6(4)
F11 C41 C42 118.4(4)
F11 C41 C40 118.9(3)
C42 C41 C40 122.7(4)
F12 C42 C41 120.7(4)
F12 C42 C43 119.6(4)
C41 C42 C43 119.7(4)
F13 C43 C42 119.9(5)
F13 C43 C44 120.6(5)
C42 C43 C44 119.5(4)
F14 C44 C45 120.8(5)
F14 C44 C43 119.2(4)
C45 C44 C43 119.9(4)
F15 C45 C44 118.8(4)
F15 C45 C40 118.5(4)
C44 C45 C40 122.6(4)

loop_
_geom_bond_atom_site_label_1
_geom_bond_atom_site_label_2
_geom_bond_distance
C12 C11 1.532(10)
C12 H12A 1.11(7)
C12 H12B 1.00(7)
C12 H12C 1.03(8)
C13 C11 1.624(9)
C13 H13A 0.9800
C13 H13B 0.9800
C13 H13C 0.9800
C14 C11 1.485(9)
C14 H14A 0.9800
C14 H14B 0.9800
C14 H14C 0.9800
C12A C11 1.38(3)
C12A H12D 0.9800
C12A H12E 0.9800
C12A H12F 0.9800
C13A C11 1.48(3)
C13A H13D 0.9800
C13A H13E 0.9800
C13A H13F 0.9800
C14A C11 1.73(2)
C14A H14D 0.9800
C14A H14E 0.9800
C14A H14F 0.9800
Nb1 O1 1.950(3)
Nb1 N1 1.965(3)
Nb1 O3 1.976(3)
Nb1 O2 1.996(3)
Nb1 N2 2.098(4)
Nb1 N3 2.234(3)
F1 C29 1.350(5)
F2 C30 1.345(5)
F3 C31 1.343(4)
F4 C32 1.345(5)
F5 C33 1.349(5)
F6 C35 1.345(4)
F7 C36 1.350(4)
F8 C37 1.344(5)
F9 C38 1.342(5)
F10 C39 1.351(4)
F11 C41 1.353(5)
F12 C42 1.343(5)
F13 C43 1.347(5)
F14 C44 1.333(6)
F15 C45 1.346(5)
O1 C28 1.321(5)
O2 C34 1.307(5)
O3 C40 1.312(5)
N1 C1 1.260(5)
N2 C10 1.273(5)
N3 C19 1.268(5)
N3 H1 0.864(2)
C1 C2 1.548(6)
C1 C6 1.563(6)
C2 C3 1.510(7)
C2 C4 1.517(7)
C2 C5 1.563(7)
C3 H3A 0.9800
C3 H3B 0.9800
C3 H3C 0.9800
C4 H4A 0.9800
C4 H4B 0.9800
C4 H4C 0.9800
C5 H5A 0.9800
C5 H5B 0.9800
C5 H5C 0.9800
C6 C9 1.525(8)
C6 C7 1.529(7)
C6 C8 1.541(7)
C7 H7A 0.9800
C7 H7B 0.9800
C7 H7C 0.9800
C8 H8A 0.9800
C8 H8B 0.9800
C8 H8C 0.9800
C9 H9A 0.9800
C9 H9B 0.9800
C9 H9C 0.9800
C10 C15 1.541(6)
C10 C11 1.548(6)
C15 C18 1.544(8)
C15 C17 1.550(8)
C15 C16 1.557(7)
C16 H16A 0.9800
C16 H16B 0.9800
C16 H16C 0.9800
C17 H17A 0.9800
C17 H17B 0.9800
C17 H17C 0.9800
C18 H18A 0.9800
C18 H18B 0.9800
C18 H18C 0.9800
C19 C20 1.553(6)
C19 C24 1.554(5)
C20 C22 1.528(6)
C20 C23 1.534(8)
C20 C21 1.553(8)
C21 H21A 0.9800
C21 H21B 0.9800
C21 H21C 0.9800
C22 H22A 0.9800
C22 H22B 0.9800
C22 H22C 0.9800
C23 H23A 0.9800
C23 H23B 0.9800
C23 H23C 0.9800
C24 C25 1.539(6)
C24 C26 1.539(6)
C24 C27 1.544(6)
C25 H25A 0.9800
C25 H25B 0.9800
C25 H25C 0.9800
C26 H26A 0.9800
C26 H26B 0.9800
C26 H26C 0.9800
C27 H27A 0.9800
C27 H27B 0.9800
C27 H27C 0.9800
C28 C29 1.390(6)
C28 C33 1.401(6)
C29 C30 1.386(6)
C30 C31 1.378(6)
C31 C32 1.379(6)
C32 C33 1.373(6)
C34 C35 1.401(5)
C34 C39 1.402(5)
C35 C36 1.378(6)
C36 C37 1.372(6)
C37 C38 1.380(6)
C38 C39 1.375(6)
C40 C45 1.397(6)
C40 C41 1.410(6)
C41 C42 1.377(6)
C42 C43 1.385(7)
C43 C44 1.390(8)
C44 C45 1.376(7)

loop_
_geom_torsion_atom_site_label_1
_geom_torsion_atom_site_label_2
_geom_torsion_atom_site_label_3
_geom_torsion_atom_site_label_4
_geom_torsion
N1 C1 C2 C3 114.8(5)
C6 C1 C2 C3 -62.2(6)
N1 C1 C2 C4 -5.6(6)
C6 C1 C2 C4 177.3(5)
N1 C1 C2 C5 -122.7(5)
C6 C1 C2 C5 60.2(6)
N1 C1 C6 C9 -73.3(5)
C2 C1 C6 C9 103.8(5)
N1 C1 C6 C7 162.8(5)
C2 C1 C6 C7 -20.1(7)
N1 C1 C6 C8 43.3(5)
C2 C1 C6 C8 -139.6(4)
Nb1 N2 C10 C15 -151.5(13)
Nb1 N2 C10 C11 30.0(17)
N2 C10 C11 C12A 35.0(18)
C15 C10 C11 C12A -143.3(18)
N2 C10 C11 C13A -104.4(13)
C15 C10 C11 C13A 77.2(14)
N2 C10 C11 C14 -174.0(8)
C15 C10 C11 C14 7.6(10)
N2 C10 C11 C12 57.0(6)
C15 C10 C11 C12 -121.4(6)
N2 C10 C11 C13 -55.7(6)
C15 C10 C11 C13 125.9(5)
N2 C10 C11 C14A 148.1(9)
C15 C10 C11 C14A -30.3(10)
N2 C10 C15 C18 10.6(6)
C11 C10 C15 C18 -171.1(5)
N2 C10 C15 C17 129.6(5)
C11 C10 C15 C17 -52.0(6)
N2 C10 C15 C16 -107.2(6)
C11 C10 C15 C16 71.1(7)
Nb1 N3 C19 C20 -162.6(8)
Nb1 N3 C19 C24 21.3(12)
N3 C19 C20 C22 125.0(4)
C24 C19 C20 C22 -59.1(6)
N3 C19 C20 C23 6.0(6)
C24 C19 C20 C23 -178.1(5)
N3 C19 C20 C21 -112.8(5)
C24 C19 C20 C21 63.1(5)
N3 C19 C24 C25 -170.2(4)
C20 C19 C24 C25 13.9(6)
N3 C19 C24 C26 67.4(5)
C20 C19 C24 C26 -108.5(4)
N3 C19 C24 C27 -50.2(5)
C20 C19 C24 C27 133.9(4)
Nb1 O1 C28 C29 94.5(14)
Nb1 O1 C28 C33 -85.8(14)
O1 C28 C29 F1 -0.7(6)
C33 C28 C29 F1 179.6(4)
O1 C28 C29 C30 -178.7(4)
C33 C28 C29 C30 1.5(6)
F1 C29 C30 F2 0.3(6)
C28 C29 C30 F2 178.4(4)
F1 C29 C30 C31 -178.6(4)
C28 C29 C30 C31 -0.5(7)
F2 C30 C31 F3 -0.4(6)
C29 C30 C31 F3 178.5(4)
F2 C30 C31 C32 -179.5(4)
C29 C30 C31 C32 -0.5(7)
F3 C31 C32 F4 1.0(6)
C30 C31 C32 F4 -180.0(4)
F3 C31 C32 C33 -178.6(4)
C30 C31 C32 C33 0.5(6)
F4 C32 C33 F5 -0.2(6)
C31 C32 C33 F5 179.4(4)
F4 C32 C33 C28 -178.9(4)
C31 C32 C33 C28 0.6(6)
O1 C28 C33 F5 -0.1(6)
C29 C28 C33 F5 179.6(4)
O1 C28 C33 C32 178.7(4)
C29 C28 C33 C32 -1.6(6)
O2 C34 C35 F6 -0.8(6)
C39 C34 C35 F6 179.8(3)
O2 C34 C35 C36 179.4(4)
C39 C34 C35 C36 -0.1(6)
F6 C35 C36 F7 1.5(6)
C34 C35 C36 F7 -178.7(4)
F6 C35 C36 C37 -179.3(4)
C34 C35 C36 C37 0.5(6)
F7 C36 C37 F8 -1.2(6)
C35 C36 C37 F8 179.6(4)
F7 C36 C37 C38 178.4(4)
C35 C36 C37 C38 -0.8(6)
F8 C37 C38 F9 0.9(6)
C36 C37 C38 F9 -178.7(4)
F8 C37 C38 C39 -179.8(4)
C36 C37 C38 C39 0.5(6)
F9 C38 C39 F10 -0.7(6)
C37 C38 C39 F10 -179.9(4)
F9 C38 C39 C34 179.2(4)
C37 C38 C39 C34 -0.1(6)
O2 C34 C39 F10 0.2(6)
C35 C34 C39 F10 179.7(3)
O2 C34 C39 C38 -179.6(4)
C35 C34 C39 C38 -0.1(6)
O3 C40 C41 F11 -1.8(6)
C45 C40 C41 F11 177.8(4)
O3 C40 C41 C42 179.9(4)
C45 C40 C41 C42 -0.6(6)
F11 C41 C42 F12 1.4(6)
C40 C41 C42 F12 179.7(4)
F11 C41 C42 C43 -178.1(4)
C40 C41 C42 C43 0.3(7)
F12 C42 C43 F13 -0.4(7)
C41 C42 C43 F13 179.1(4)
F12 C42 C43 C44 -178.8(5)
C41 C42 C43 C44 0.7(7)
F13 C43 C44 F14 0.7(8)
C42 C43 C44 F14 179.1(5)
F13 C43 C44 C45 -179.7(5)
C42 C43 C44 C45 -1.3(8)
F14 C44 C45 F15 -1.6(8)
C43 C44 C45 F15 178.9(5)
F14 C44 C45 C40 -179.4(5)
C43 C44 C45 C40 1.1(8)
O3 C40 C45 F15 1.5(6)
C41 C40 C45 F15 -178.0(4)
O3 C40 C45 C44 179.4(5)
C41 C40 C45 C44 -0.1(7)
